data_7061567
loop_
_publ_author_name
'Yang, Wei'
'Wang, Chen'
'Liu, Kunhui'
'Liu, Chao'
'Jiang, Jianzhuang'

_publ_section_title
;
 Photophysical behaviors of a shape-persistent zinc porphyrin organic cage
;
_journal_issue 24
_journal_name_full 'New Journal of Chemistry'
_journal_page_first 11782
_journal_page_last 11787
_journal_paper_doi 10.1039/D2NJ00734G
_journal_volume 46
_journal_year 2022
_chemical_absolute_configuration rm
_chemical_formula_sum 'C183 H156 N24 O3 Zn3'
_chemical_formula_weight 2935.42
_space_group_crystal_system trigonal
_space_group_IT_number 155
_space_group_name_Hall 'R 3 2"'
_space_group_name_H-M_alt 'R 3 2 :H'
_atom_sites_solution_hydrogens geom
_audit_creation_method SHELXL-2014/7
_audit_update_record
;
2019-05-05 deposited with the CCDC.	2022-05-18 downloaded from the CCDC.
;
_cell_angle_alpha 90
_cell_angle_beta 90
_cell_angle_gamma 120
_cell_formula_units_Z 6
_cell_length_a 22.6043(6)
_cell_length_b 22.6043(6)
_cell_length_c 66.9671(16)
_cell_measurement_reflns_used 31823
_cell_measurement_temperature 150
_cell_measurement_theta_max 21.1730
_cell_measurement_theta_min 2.0190
_cell_volume 29632.9(13)
_computing_structure_refinement 'SHELXL-2014/7 (Sheldrick, 2014)'
_diffrn_ambient_temperature 150
_diffrn_measured_fraction_theta_full 0.997
_diffrn_measured_fraction_theta_max 0.997
_diffrn_measurement_device_type 'XtaLAB AFC12 (RINC): Kappa single'
_diffrn_radiation_type MoK\a
_diffrn_radiation_wavelength 0.71073
_diffrn_reflns_av_R_equivalents 0.0618
_diffrn_reflns_av_unetI/netI 0.0433
_diffrn_reflns_Laue_measured_fraction_full 0.997
_diffrn_reflns_Laue_measured_fraction_max 0.997
_diffrn_reflns_limit_h_max 26
_diffrn_reflns_limit_h_min -26
_diffrn_reflns_limit_k_max 23
_diffrn_reflns_limit_k_min -26
_diffrn_reflns_limit_l_max 79
_diffrn_reflns_limit_l_min -79
_diffrn_reflns_number 115961
_diffrn_reflns_point_group_measured_fraction_full 0.998
_diffrn_reflns_point_group_measured_fraction_max 0.998
_diffrn_reflns_theta_full 24.997
_diffrn_reflns_theta_max 24.997
_diffrn_reflns_theta_min 2.020
_exptl_absorpt_coefficient_mu 0.412
_exptl_crystal_colour red
_exptl_crystal_density_diffrn 0.987
_exptl_crystal_description block
_exptl_crystal_F_000 9216
_refine_diff_density_max 1.215
_refine_diff_density_min -0.378
_refine_diff_density_rms 0.096
_refine_ls_abs_structure_details
;
 Flack x determined using 2469 quotients [(I+)-(I-)]/[(I+)+(I-)]
 (Parsons, Flack and Wagner, Acta Cryst. B69 (2013) 249-259).
;
_refine_ls_abs_structure_Flack 0.021(7)
_refine_ls_extinction_method none
_refine_ls_goodness_of_fit_ref 0.985
_refine_ls_hydrogen_treatment constr
_refine_ls_matrix_type full
_refine_ls_number_parameters 641
_refine_ls_number_reflns 11590
_refine_ls_number_restraints 421
_refine_ls_restrained_S_all 13.673
_refine_ls_R_factor_all 0.1271
_refine_ls_R_factor_gt 0.0962
_refine_ls_shift/su_max 0.001
_refine_ls_shift/su_mean 0.000
_refine_ls_structure_factor_coef Fsqd
_refine_ls_weighting_details 'w=1/[\s^2^(Fo^2^)+(0.1984P)^2^] where P=(Fo^2^+2Fc^2^)/3'
_refine_ls_weighting_scheme calc
_refine_ls_wR_factor_gt 0.2523
_refine_ls_wR_factor_ref 0.2759
_reflns_Friedel_coverage 0.847
_reflns_Friedel_fraction_full 0.999
_reflns_Friedel_fraction_max 0.999
_reflns_number_gt 7244
_reflns_number_total 11590
_reflns_threshold_expression 'I > 2\s(I)'
_cod_data_source_file d2nj00734g2.cif
_cod_data_source_block exp_2600
_cod_depositor_comments 'Adding full bibliography for 7061566--7061567.cif.'
_cod_original_cell_volume 29632.9(17)
_cod_database_code 7061567
_shelx_shelxl_version_number 2014/7
_shelx_space_group_comment
;
The symmetry employed for this shelxl refinement is uniquely defined
by the following loop, which should always be used as a source of
symmetry information in preference to the above space-group names.
They are only intended as comments.
;

loop_
_space_group_symop_operation_xyz
'x, y, z'
'-y, x-y, z'
'-x+y, -x, z'
'y, x, -z'
'x-y, -y, -z'
'-x, -x+y, -z'
'x+2/3, y+1/3, z+1/3'
'-y+2/3, x-y+1/3, z+1/3'
'-x+y+2/3, -x+1/3, z+1/3'
'y+2/3, x+1/3, -z+1/3'
'x-y+2/3, -y+1/3, -z+1/3'
'-x+2/3, -x+y+1/3, -z+1/3'
'x+1/3, y+2/3, z+2/3'
'-y+1/3, x-y+2/3, z+2/3'
'-x+y+1/3, -x+2/3, z+2/3'
'y+1/3, x+2/3, -z+2/3'
'x-y+1/3, -y+2/3, -z+2/3'
'-x+1/3, -x+y+2/3, -z+2/3'

loop_
_atom_site_label
_atom_site_type_symbol
_atom_site_fract_x
_atom_site_fract_y
_atom_site_fract_z
_atom_site_U_iso_or_equiv
_atom_site_adp_type
_atom_site_occupancy
_atom_site_site_symmetry_order
_atom_site_calc_flag
_atom_site_refinement_flags_posn
_atom_site_refinement_flags_adp
_atom_site_refinement_flags_occupancy
_atom_site_disorder_assembly
_atom_site_disorder_group
Zn Zn 0.27159(6) 0.43213(6) 0.41233(2) 0.0863(4) Uani 1 1 d . . . . .
N8 N 0.5797(3) 0.7645(3) 0.23084(9) 0.0706(16) Uani 1 1 d . U . . .
N7 N 0.5112(4) 0.6172(4) 0.22476(11) 0.086(2) Uani 1 1 d . U . . .
N4 N 0.2682(4) 0.4985(4) 0.39139(10) 0.0807(18) Uani 1 1 d . U . . .
N1 N 0.2999(3) 0.3868(4) 0.43440(10) 0.0776(17) Uani 1 1 d . U . . .
N3 N 0.3089(4) 0.3957(4) 0.39088(10) 0.0822(18) Uani 1 1 d . U . . .
C54 C 0.5835(5) 0.6616(4) 0.22099(13) 0.081(2) Uani 1 1 d . U . . .
H1 H 0.6094 0.6645 0.2330 0.097 Uiso 1 1 calc R U . . .
C53 C 0.4953(5) 0.5950(5) 0.24166(14) 0.084(2) Uani 1 1 d . U . . .
H2 H 0.5300 0.6061 0.2509 0.101 Uiso 1 1 calc R U . . .
N5 N 0.1240(5) 0.4541(5) 0.60166(13) 0.107(2) Uani 1 1 d . U . . .
N2 N 0.2669(4) 0.4941(4) 0.43457(10) 0.0816(18) Uani 1 1 d . U . . .
C2 C 0.3115(5) 0.3440(6) 0.46427(16) 0.098(3) Uani 1 1 d . U . . .
H3 H 0.3151 0.3391 0.4779 0.117 Uiso 1 1 calc R U . . .
O1 O 0.1660(3) 0.3542(3) 0.40954(9) 0.0873(16) Uani 1 1 d . . . . .
H4 H 0.1476 0.3201 0.4192 0.105 Uiso 1 1 calc R U . . .
C51 C 0.4232(5) 0.5511(4) 0.24834(12) 0.084(2) Uani 1 1 d . U . . .
C6 C 0.3247(5) 0.3462(5) 0.39393(13) 0.086(2) Uani 1 1 d . U . . .
C29 C 0.3244(5) 0.4907(5) 0.58365(14) 0.086(2) Uani 1 1 d . U . . .
C1 C 0.2966(4) 0.3921(5) 0.45438(13) 0.083(2) Uani 1 1 d . U . . .
C59 C 0.5989(4) 0.7336(4) 0.21506(11) 0.0655(18) Uani 1 1 d . U . . .
H5 H 0.5718 0.7296 0.2032 0.079 Uiso 1 1 calc R U . . .
C28 C 0.3322(5) 0.4815(5) 0.56340(14) 0.088(2) Uani 1 1 d . U . . .
H10 H 0.3747 0.4904 0.5588 0.106 Uiso 1 1 calc R U . . .
C52 C 0.4070(5) 0.5329(5) 0.26833(14) 0.096(3) Uani 1 1 d . U . . .
H7 H 0.4431 0.5480 0.2773 0.115 Uiso 1 1 calc R U . . .
C19 C 0.2713(5) 0.4862(5) 0.45492(14) 0.091(3) Uani 1 1 d . U . . .
C4 C 0.3152(5) 0.3374(5) 0.43071(14) 0.090(2) Uani 1 1 d . U . . .
C55 C 0.6049(6) 0.6314(5) 0.20403(16) 0.101(3) Uani 1 1 d . U . . .
H8A H 0.5761 0.6245 0.1925 0.121 Uiso 1 1 calc R U . . .
H9B H 0.5978 0.5871 0.2081 0.121 Uiso 1 1 calc R U . . .
C16 C 0.2488(5) 0.5425(5) 0.43174(14) 0.087(2) Uani 1 1 d . U . . .
C31 C 0.2071(6) 0.4568(6) 0.57806(16) 0.105(3) Uani 1 1 d . U . . .
C20 C 0.2875(4) 0.4408(5) 0.46425(13) 0.089(2) Uani 1 1 d . U . . .
C36 C 0.3807(6) 0.5124(5) 0.59777(15) 0.094(3) Uani 1 1 d . U . . .
H10A H 0.3708 0.5133 0.6112 0.113 Uiso 1 1 calc R U . . .
C60 C 0.5368(5) 0.7819(5) 0.22751(13) 0.088(2) Uani 1 1 d . U . . .
H11 H 0.5179 0.7734 0.2148 0.105 Uiso 1 1 calc R U . . .
C24 C 0.2832(6) 0.4528(5) 0.52837(15) 0.103(3) Uani 1 1 d . U . . .
C14 C 0.2495(5) 0.5453(5) 0.39437(15) 0.087(2) Uani 1 1 d . U . . .
C17 C 0.2430(6) 0.5667(6) 0.45044(18) 0.108(3) Uani 1 1 d . U . . .
H15 H 0.2310 0.6000 0.4526 0.129 Uiso 1 1 calc R U . . .
C13 C 0.2415(6) 0.5695(6) 0.37599(18) 0.110(3) Uani 1 1 d . U . . .
H16 H 0.2261 0.6003 0.3740 0.132 Uiso 1 1 calc R U . . .
C10 C 0.2979(4) 0.4550(5) 0.36131(13) 0.084(2) Uani 1 1 d . U . . .
N6 N 0.4405(5) 0.5297(4) 0.59349(13) 0.099(2) Uani 1 1 d . U . . .
H17 H 0.4521 0.5298 0.5813 0.118 Uiso 1 1 calc R U . . .
C27 C 0.2798(6) 0.4599(5) 0.55039(15) 0.098(3) Uani 1 1 d . U . . .
C7 C 0.3418(5) 0.3257(6) 0.37485(15) 0.102(3) Uani 1 1 d . U . . .
H18 H 0.3537 0.2923 0.3727 0.123 Uiso 1 1 calc R U . . .
C30 C 0.2620(5) 0.4782(5) 0.59066(15) 0.096(3) Uani 1 1 d . U . . .
H19 H 0.2569 0.4842 0.6042 0.116 Uiso 1 1 calc R U . . .
C3 C 0.3189(6) 0.3086(7) 0.44977(16) 0.108(3) Uani 1 1 d . U . . .
H20 H 0.3255 0.2715 0.4515 0.129 Uiso 1 1 calc R U . . .
C9 C 0.3127(5) 0.4074(5) 0.37107(13) 0.085(2) Uani 1 1 d . U . . .
C12 C 0.2595(5) 0.5417(5) 0.36213(16) 0.097(3) Uani 1 1 d . U . . .
H21 H 0.2613 0.5506 0.3485 0.117 Uiso 1 1 calc R U . . .
C41 C 0.3081(5) 0.4628(5) 0.33940(14) 0.090(2) Uani 1 1 d . U . . .
C50 C 0.3694(5) 0.5285(5) 0.23519(14) 0.091(2) Uani 1 1 d . U . . .
H22 H 0.3774 0.5407 0.2218 0.109 Uiso 1 1 calc R U . . .
C58 C 0.6731(5) 0.7774(5) 0.20987(14) 0.089(2) Uani 1 1 d . U . . .
H23A H 0.7005 0.7832 0.2217 0.107 Uiso 1 1 calc R U . . .
H24B H 0.6817 0.8222 0.2058 0.107 Uiso 1 1 calc R U . . .
C22 C 0.3418(6) 0.4881(7) 0.49695(17) 0.116(3) Uani 1 1 d . U . . .
H25 H 0.3819 0.5168 0.4901 0.139 Uiso 1 1 calc R U . . .
C49 C 0.3030(5) 0.4877(4) 0.24203(13) 0.085(2) Uani 1 1 d . U . . .
C5 C 0.3257(5) 0.3168(6) 0.41215(15) 0.100(3) Uani 1 1 d . U . . .
H26 H 0.3341 0.2805 0.4118 0.120 Uiso 1 1 calc R U . . .
C44 C 0.3327(5) 0.4829(5) 0.29759(15) 0.094(2) Uani 1 1 d . U . . .
C32 C 0.2162(6) 0.4480(6) 0.55824(15) 0.104(3) Uani 1 1 d . U . . .
H27 H 0.1794 0.4336 0.5496 0.125 Uiso 1 1 calc R U . . .
C21 C 0.2874(5) 0.4434(5) 0.48646(14) 0.100(3) Uani 1 1 d . U . . .
C47 C 0.3444(5) 0.4958(5) 0.27567(13) 0.083(2) Uani 1 1 d . U . . .
C11 C 0.2754(4) 0.4966(4) 0.37106(12) 0.078(2) Uani 1 1 d . U . . .
C33 C 0.1382(6) 0.4456(6) 0.58414(18) 0.108(3) Uani 1 1 d . U . . .
H28 H 0.1043 0.4318 0.5744 0.130 Uiso 1 1 calc R U . . .
C8 C 0.3362(6) 0.3674(6) 0.36114(14) 0.098(3) Uani 1 1 d . U . . .
H29 H 0.3461 0.3693 0.3476 0.118 Uiso 1 1 calc R U . . .
C18 C 0.2575(5) 0.5342(6) 0.46494(15) 0.102(3) Uani 1 1 d . U . . .
H30 H 0.2585 0.5416 0.4786 0.123 Uiso 1 1 calc R U . . .
C37 C 0.4911(6) 0.5500(6) 0.60937(17) 0.107(3) Uani 1 1 d . U . . .
H31 H 0.4729 0.5598 0.6214 0.128 Uiso 1 1 calc R U . . .
C56 C 0.6825(7) 0.6787(7) 0.1978(2) 0.126(4) Uani 1 1 d . U . . .
H47A H 0.7121 0.6808 0.2086 0.151 Uiso 1 1 calc R U . . .
H72B H 0.6926 0.6599 0.1861 0.151 Uiso 1 1 calc R U . . .
C48 C 0.2907(5) 0.4733(5) 0.26255(13) 0.089(2) Uani 1 1 d . U . . .
H37 H 0.2461 0.4484 0.2672 0.106 Uiso 1 1 calc R U . . .
C23 C 0.3416(6) 0.4940(7) 0.51828(16) 0.111(3) Uani 1 1 d . U . . .
H38 H 0.3807 0.5255 0.5250 0.133 Uiso 1 1 calc R U . . .
C15 C 0.2406(5) 0.5635(5) 0.41368(16) 0.098(3) Uani 1 1 d . U . . .
H39 H 0.2265 0.5957 0.4141 0.117 Uiso 1 1 calc R U . . .
C57 C 0.6950(6) 0.7472(6) 0.19336(16) 0.108(3) Uani 1 1 d . U . . .
H40A H 0.6706 0.7455 0.1812 0.130 Uiso 1 1 calc R U . . .
H41B H 0.7434 0.7770 0.1909 0.130 Uiso 1 1 calc R U . . .
C34 C 0.0542(7) 0.4425(6) 0.60421(18) 0.115(3) Uani 1 1 d . U . . .
H42 H 0.0267 0.4225 0.5922 0.138 Uiso 1 1 calc R U . . .
C26 C 0.2360(6) 0.3898(7) 0.49824(18) 0.119(4) Uani 1 1 d . U . . .
H43 H 0.2034 0.3497 0.4921 0.143 Uiso 1 1 calc R U . . .
C25 C 0.2345(6) 0.3967(7) 0.51834(18) 0.115(3) Uani 1 1 d . U . . .
H44 H 0.1989 0.3620 0.5256 0.139 Uiso 1 1 calc R U . . .
C46 C 0.2601(6) 0.4294(6) 0.32595(16) 0.115(3) Uani 1 1 d . U . . .
H45 H 0.2164 0.3989 0.3306 0.138 Uiso 1 1 calc R U . . .
C61 C 0.1284(7) 0.3520(7) 0.3958(2) 0.131(4) Uani 1 1 d . U . . .
H69A H 0.1169 0.3871 0.3977 0.197 Uiso 1 1 calc DR U . . .
H69B H 0.0875 0.3082 0.3957 0.197 Uiso 1 1 calc R U . . .
H69C H 0.1517 0.3591 0.3833 0.197 Uiso 1 1 calc R U . . .
C45 C 0.2694(6) 0.4361(7) 0.30543(17) 0.120(3) Uani 1 1 d . U . . .
H49 H 0.2332 0.4093 0.2969 0.144 Uiso 1 1 calc R U . . .
C40 C 0.6166(10) 0.5665(11) 0.6249(3) 0.186(6) Uani 1 1 d . U . . .
H59A H 0.6298 0.5564 0.6122 0.223 Uiso 1 1 calc DR U . . .
H59B H 0.6524 0.5755 0.6345 0.223 Uiso 1 1 calc R U . . .
C38 C 0.5060(8) 0.4912(9) 0.6141(2) 0.137(4) Uani 1 1 d . U . . .
H52 H 0.4878 0.4507 0.6069 0.164 Uiso 1 1 calc R U . . .
C35 C 0.0249(8) 0.3904(7) 0.6227(2) 0.135(4) Uani 1 1 d . U . . .
H53A H 0.0524 0.4094 0.6346 0.162 Uiso 1 1 calc R U . . .
H54B H 0.0216 0.3469 0.6196 0.162 Uiso 1 1 calc R U . . .
C42 C 0.3673(7) 0.5104(8) 0.33096(18) 0.143(4) Uani 1 1 d . U . . .
H55 H 0.4054 0.5342 0.3391 0.171 Uiso 1 1 calc R U . . .
C39 C 0.5528(9) 0.5069(9) 0.6316(3) 0.164(5) Uani 1 1 d . U . . .
H60A H 0.5349 0.5176 0.6433 0.197 Uiso 1 1 calc R U . . .
H61B H 0.5597 0.4688 0.6345 0.197 Uiso 1 1 calc R U . . .
C43 C 0.3738(7) 0.5250(8) 0.31113(17) 0.137(4) Uani 1 1 d . U . . .
H62 H 0.4093 0.5671 0.3070 0.164 Uiso 1 1 calc R U . . .

loop_
_atom_site_aniso_label
_atom_site_aniso_U_11
_atom_site_aniso_U_22
_atom_site_aniso_U_33
_atom_site_aniso_U_23
_atom_site_aniso_U_13
_atom_site_aniso_U_12
Zn 0.0893(7) 0.0894(7) 0.0784(6) 0.0098(5) 0.0048(5) 0.0432(6)
N8 0.060(3) 0.076(4) 0.074(3) 0.005(3) 0.007(3) 0.032(3)
N7 0.073(4) 0.080(4) 0.083(4) 0.007(3) -0.005(3) 0.021(3)
N4 0.076(4) 0.075(4) 0.085(4) 0.010(3) -0.006(3) 0.033(3)
N1 0.072(4) 0.084(4) 0.076(4) 0.005(3) 0.004(3) 0.039(3)
N3 0.085(4) 0.091(4) 0.075(4) 0.004(3) 0.008(3) 0.047(3)
C54 0.081(4) 0.076(4) 0.084(4) 0.002(4) 0.007(4) 0.038(4)
C53 0.079(4) 0.084(5) 0.074(4) 0.006(4) 0.005(4) 0.030(4)
N5 0.107(5) 0.106(5) 0.103(5) 0.004(4) 0.022(4) 0.051(4)
N2 0.075(4) 0.074(4) 0.083(4) -0.001(3) -0.003(3) 0.028(3)
C2 0.087(5) 0.110(5) 0.093(5) 0.015(4) -0.004(4) 0.047(4)
O1 0.077(4) 0.081(4) 0.083(4) 0.002(3) -0.007(3) 0.023(3)
C51 0.081(4) 0.078(4) 0.072(4) 0.011(3) -0.011(4) 0.024(4)
C6 0.083(4) 0.090(5) 0.084(4) 0.009(4) 0.011(4) 0.041(4)
C29 0.083(5) 0.096(5) 0.080(4) -0.001(4) 0.000(4) 0.046(4)
C1 0.068(4) 0.087(5) 0.080(4) 0.011(4) 0.006(3) 0.029(4)
C59 0.062(4) 0.063(4) 0.066(4) -0.003(3) 0.006(3) 0.027(3)
C28 0.091(5) 0.090(5) 0.086(5) 0.010(4) 0.007(4) 0.046(4)
C52 0.096(5) 0.097(5) 0.085(5) -0.001(4) -0.014(4) 0.040(4)
C19 0.080(4) 0.087(5) 0.089(5) -0.009(4) 0.006(4) 0.030(4)
C4 0.074(4) 0.108(5) 0.095(5) 0.014(4) 0.001(4) 0.049(4)
C55 0.115(6) 0.088(5) 0.110(5) 0.000(4) -0.002(4) 0.059(4)
C16 0.079(5) 0.081(5) 0.084(5) -0.001(4) 0.003(4) 0.027(4)
C31 0.104(6) 0.107(5) 0.094(5) -0.004(4) 0.006(4) 0.046(4)
C20 0.066(4) 0.100(5) 0.084(4) 0.009(4) -0.002(3) 0.029(4)
C36 0.092(5) 0.099(5) 0.099(5) 0.008(4) 0.016(4) 0.053(4)
C60 0.082(5) 0.099(5) 0.081(4) -0.007(4) -0.012(4) 0.044(4)
C24 0.109(5) 0.100(5) 0.091(5) 0.005(4) 0.005(4) 0.046(4)
C14 0.084(5) 0.072(4) 0.100(5) 0.000(4) -0.012(4) 0.035(4)
C17 0.100(5) 0.097(5) 0.120(6) -0.013(5) -0.008(5) 0.044(4)
C13 0.111(6) 0.094(5) 0.112(6) 0.007(5) -0.023(5) 0.040(4)
C10 0.068(4) 0.084(4) 0.082(4) 0.023(4) -0.005(3) 0.025(3)
N6 0.109(5) 0.095(4) 0.105(4) 0.012(4) 0.006(4) 0.061(4)
C27 0.098(5) 0.095(5) 0.094(5) 0.006(4) 0.015(4) 0.042(4)
C7 0.099(5) 0.109(5) 0.102(5) -0.004(4) 0.012(4) 0.055(4)
C30 0.097(5) 0.101(5) 0.092(5) 0.000(4) 0.014(4) 0.050(4)
C3 0.107(5) 0.117(6) 0.107(5) 0.012(5) 0.008(4) 0.062(5)
C9 0.089(5) 0.082(4) 0.079(4) 0.005(4) 0.008(4) 0.039(4)
C12 0.095(5) 0.092(5) 0.094(5) 0.008(4) -0.015(4) 0.039(4)
C41 0.085(4) 0.087(4) 0.090(4) 0.002(3) -0.019(3) 0.037(3)
C50 0.090(5) 0.077(4) 0.088(5) 0.011(4) 0.004(4) 0.029(4)
C58 0.086(5) 0.090(5) 0.090(5) 0.007(4) 0.011(4) 0.044(4)
C22 0.091(5) 0.138(6) 0.101(5) -0.001(5) 0.009(4) 0.044(5)
C49 0.079(4) 0.079(4) 0.079(4) 0.013(3) -0.005(4) 0.027(4)
C5 0.092(5) 0.108(5) 0.103(5) 0.006(4) 0.004(4) 0.052(4)
C44 0.075(4) 0.092(5) 0.098(4) 0.016(3) -0.004(4) 0.029(4)
C32 0.108(5) 0.102(5) 0.093(5) -0.006(4) 0.006(4) 0.046(4)
C21 0.086(5) 0.101(5) 0.093(5) 0.006(4) 0.007(4) 0.032(4)
C47 0.077(4) 0.081(4) 0.074(4) 0.008(3) -0.007(4) 0.026(4)
C11 0.074(4) 0.066(4) 0.076(4) 0.005(3) -0.010(3) 0.022(3)
C33 0.101(5) 0.112(6) 0.105(6) -0.010(4) 0.006(4) 0.047(4)
C8 0.092(5) 0.104(5) 0.089(4) -0.002(4) -0.001(4) 0.041(4)
C18 0.090(5) 0.106(5) 0.090(5) -0.018(4) 0.000(4) 0.033(4)
C37 0.106(5) 0.108(6) 0.105(5) 0.006(4) 0.007(4) 0.053(5)
C56 0.120(6) 0.133(6) 0.134(6) -0.015(5) 0.010(5) 0.071(5)
C48 0.076(4) 0.081(4) 0.079(4) 0.007(4) -0.006(4) 0.018(4)
C23 0.097(5) 0.134(6) 0.097(5) 0.000(4) 0.001(4) 0.054(5)
C15 0.099(5) 0.084(5) 0.117(6) -0.008(4) -0.009(4) 0.050(4)
C57 0.104(5) 0.121(6) 0.113(5) -0.002(4) 0.016(4) 0.066(5)
C34 0.115(6) 0.114(6) 0.117(6) -0.003(5) 0.017(5) 0.057(5)
C26 0.115(6) 0.126(6) 0.109(6) 0.004(5) -0.001(5) 0.054(5)
C25 0.112(6) 0.122(6) 0.103(5) 0.008(5) -0.001(4) 0.051(5)
C46 0.088(5) 0.122(6) 0.102(5) 0.009(5) -0.002(4) 0.027(4)
C61 0.114(7) 0.107(7) 0.152(8) 0.024(6) -0.049(7) 0.040(6)
C45 0.099(5) 0.130(6) 0.100(5) 0.009(5) -0.005(4) 0.034(4)
C40 0.164(7) 0.186(8) 0.196(8) 0.023(6) -0.004(6) 0.080(5)
C38 0.135(7) 0.140(7) 0.146(7) 0.027(5) -0.009(5) 0.076(5)
C35 0.147(7) 0.113(6) 0.137(6) -0.003(5) 0.021(5) 0.059(5)
C42 0.109(5) 0.159(7) 0.099(3) 0.013(4) -0.003(4) 0.021(4)
C39 0.167(7) 0.169(7) 0.168(7) 0.040(6) -0.012(6) 0.092(5)
C43 0.111(6) 0.149(6) 0.096(3) 0.004(4) -0.011(4) 0.025(4)

loop_
_atom_type_symbol
_atom_type_description
_atom_type_scat_dispersion_real
_atom_type_scat_dispersion_imag
_atom_type_scat_source
C C 0.0033 0.0016 'International Tables Vol C Tables 4.2.6.8 and 6.1.1.4'
H H 0.0000 0.0000 'International Tables Vol C Tables 4.2.6.8 and 6.1.1.4'
N N 0.0061 0.0033 'International Tables Vol C Tables 4.2.6.8 and 6.1.1.4'
O O 0.0106 0.0060 'International Tables Vol C Tables 4.2.6.8 and 6.1.1.4'
Zn Zn 0.2839 1.4301 'International Tables Vol C Tables 4.2.6.8 and 6.1.1.4'

loop_
_geom_angle_atom_site_label_1
_geom_angle_atom_site_label_2
_geom_angle_atom_site_label_3
_geom_angle
_geom_angle_site_symmetry_1
_geom_angle_site_symmetry_3
_geom_angle_publ_flag
N3 Zn N1 90.6(3) . . ?
N3 Zn N2 161.2(3) . . ?
N1 Zn N2 87.4(3) . . ?
N3 Zn N4 89.4(3) . . ?
N1 Zn N4 165.4(3) . . ?
N2 Zn N4 88.0(3) . . ?
N3 Zn O1 97.0(3) . . ?
N1 Zn O1 98.4(3) . . ?
N2 Zn O1 101.8(3) . . ?
N4 Zn O1 96.1(3) . . ?
C60 N8 C59 119.6(7) . . ?
C53 N7 C54 116.5(8) . . ?
C14 N4 C11 105.3(7) . . ?
C14 N4 Zn 127.6(6) . . ?
C11 N4 Zn 126.5(6) . . ?
C4 N1 C1 107.7(7) . . ?
C4 N1 Zn 123.3(6) . . ?
C1 N1 Zn 128.2(6) . . ?
C9 N3 C6 107.1(7) . . ?
C9 N3 Zn 127.9(6) . . ?
C6 N3 Zn 124.3(6) . . ?
N7 C54 C55 108.6(8) . . ?
N7 C54 C59 111.0(7) . . ?
C55 C54 C59 109.1(7) . . ?
N7 C54 H1 109.4 . . ?
C55 C54 H1 109.4 . . ?
C59 C54 H1 109.4 . . ?
N7 C53 C51 123.6(8) . . ?
N7 C53 H2 118.2 . . ?
C51 C53 H2 118.2 . . ?
C33 N5 C34 114.3(10) . . ?
C16 N2 C19 108.1(8) . . ?
C16 N2 Zn 125.3(6) . . ?
C19 N2 Zn 125.9(6) . . ?
C3 C2 C1 105.4(9) . . ?
C3 C2 H3 127.3 . . ?
C1 C2 H3 127.3 . . ?
C61 O1 Zn 123.8(7) . . ?
C61 O1 H4 118.1 . . ?
Zn O1 H4 118.1 . . ?
C50 C51 C52 116.8(9) . . ?
C50 C51 C53 121.6(8) . . ?
C52 C51 C53 121.5(8) . . ?
N3 C6 C5 127.0(9) . . ?
N3 C6 C7 110.5(8) . . ?
C5 C6 C7 122.5(10) . . ?
C30 C29 C28 119.7(9) . . ?
C30 C29 C36 118.7(9) . . ?
C28 C29 C36 121.6(9) . . ?
N1 C1 C20 125.5(8) . . ?
N1 C1 C2 110.1(9) . . ?
C20 C1 C2 124.1(9) . . ?
N8 C59 C58 110.8(6) . . ?
N8 C59 C54 111.0(6) . . ?
C58 C59 C54 110.1(7) . . ?
N8 C59 H5 108.3 . . ?
C58 C59 H5 108.3 . . ?
C54 C59 H5 108.3 . . ?
C27 C28 C29 121.7(9) . . ?
C27 C28 H10 119.1 . . ?
C29 C28 H10 119.1 . . ?
C47 C52 C51 125.6(9) . . ?
C47 C52 H7 117.2 . . ?
C51 C52 H7 117.2 . . ?
N2 C19 C20 126.6(9) . . ?
N2 C19 C18 107.9(9) . . ?
C20 C19 C18 125.6(9) . . ?
N1 C4 C5 126.9(9) . . ?
N1 C4 C3 107.8(9) . . ?
C5 C4 C3 125.3(10) . . ?
C54 C55 C56 112.7(8) . . ?
C54 C55 H8A 109.1 . . ?
C56 C55 H8A 109.1 . . ?
C54 C55 H9B 109.1 . . ?
C56 C55 H9B 109.1 . . ?
H8A C55 H9B 107.8 . . ?
C15 C16 N2 124.0(9) . . ?
C15 C16 C17 127.7(11) . . ?
N2 C16 C17 108.3(9) . . ?
C30 C31 C32 118.1(10) . . ?
C30 C31 C33 124.8(10) . . ?
C32 C31 C33 117.1(10) . . ?
C1 C20 C19 124.7(8) . . ?
C1 C20 C21 120.8(9) . . ?
C19 C20 C21 114.3(9) . . ?
N6 C36 C29 125.9(10) . . ?
N6 C36 H10A 117.0 . . ?
C29 C36 H10A 117.0 . . ?
N8 C60 C49 126.2(8) . 2_665 ?
N8 C60 H11 116.9 . . ?
C49 C60 H11 116.9 2_665 . ?
C23 C24 C25 116.6(10) . . ?
C23 C24 C27 120.4(10) . . ?
C25 C24 C27 121.6(10) . . ?
N4 C14 C13 109.5(10) . . ?
N4 C14 C15 121.2(9) . . ?
C13 C14 C15 129.3(10) . . ?
C18 C17 C16 109.5(11) . . ?
C18 C17 H15 125.2 . . ?
C16 C17 H15 125.2 . . ?
C12 C13 C14 107.9(11) . . ?
C12 C13 H16 126.0 . . ?
C14 C13 H16 126.0 . . ?
C11 C10 C9 125.3(8) . . ?
C11 C10 C41 117.2(7) . . ?
C9 C10 C41 117.5(9) . . ?
C36 N6 C37 119.4(10) . . ?
C36 N6 H17 120.3 . . ?
C37 N6 H17 120.3 . . ?
C28 C27 C32 116.8(9) . . ?
C28 C27 C24 126.4(10) . . ?
C32 C27 C24 116.6(10) . . ?
C8 C7 C6 103.6(9) . . ?
C8 C7 H18 128.2 . . ?
C6 C7 H18 128.2 . . ?
C31 C30 C29 121.0(9) . . ?
C31 C30 H19 119.5 . . ?
C29 C30 H19 119.5 . . ?
C2 C3 C4 108.7(10) . . ?
C2 C3 H20 125.6 . . ?
C4 C3 H20 125.6 . . ?
N3 C9 C8 110.1(8) . . ?
N3 C9 C10 125.4(8) . . ?
C8 C9 C10 124.4(8) . . ?
C13 C12 C11 108.1(10) . . ?
C13 C12 H21 126.0 . . ?
C11 C12 H21 126.0 . . ?
C46 C41 C42 112.0(10) . . ?
C46 C41 C10 125.0(9) . . ?
C42 C41 C10 122.8(9) . . ?
C51 C50 C49 119.7(8) . . ?
C51 C50 H22 120.1 . . ?
C49 C50 H22 120.1 . . ?
C59 C58 C57 112.5(8) . . ?
C59 C58 H23A 109.1 . . ?
C57 C58 H23A 109.1 . . ?
C59 C58 H24B 109.1 . . ?
C57 C58 H24B 109.1 . . ?
H23A C58 H24B 107.8 . . ?
C21 C22 C23 123.3(10) . . ?
C21 C22 H25 118.4 . . ?
C23 C22 H25 118.4 . . ?
C50 C49 C48 119.9(8) . . ?
C50 C49 C60 119.1(8) . 3_565 ?
C48 C49 C60 120.9(8) . 3_565 ?
C4 C5 C6 125.2(10) . . ?
C4 C5 H26 117.4 . . ?
C6 C5 H26 117.4 . . ?
C43 C44 C45 112.2(10) . . ?
C43 C44 C47 123.2(9) . . ?
C45 C44 C47 122.3(9) . . ?
C31 C32 C27 122.7(11) . . ?
C31 C32 H27 118.7 . . ?
C27 C32 H27 118.7 . . ?
C22 C21 C26 113.7(10) . . ?
C22 C21 C20 122.4(9) . . ?
C26 C21 C20 122.4(9) . . ?
C52 C47 C48 117.6(8) . . ?
C52 C47 C44 121.1(8) . . ?
C48 C47 C44 121.3(8) . . ?
N4 C11 C12 109.1(9) . . ?
N4 C11 C10 124.1(8) . . ?
C12 C11 C10 126.8(8) . . ?
N5 C33 C31 123.2(11) . . ?
N5 C33 H28 118.4 . . ?
C31 C33 H28 118.4 . . ?
C7 C8 C9 108.5(8) . . ?
C7 C8 H29 125.7 . . ?
C9 C8 H29 125.7 . . ?
C17 C18 C19 106.1(9) . . ?
C17 C18 H30 126.9 . . ?
C19 C18 H30 126.9 . . ?
N6 C37 C34 112.9(9) . 2_665 ?
N6 C37 C38 110.5(10) . . ?
C34 C37 C38 107.4(11) 2_665 . ?
N6 C37 H31 108.6 . . ?
C34 C37 H31 108.6 2_665 . ?
C38 C37 H31 108.6 . . ?
C57 C56 C55 109.3(10) . . ?
C57 C56 H47A 109.8 . . ?
C55 C56 H47A 109.8 . . ?
C57 C56 H72B 109.8 . . ?
C55 C56 H72B 109.8 . . ?
H47A C56 H72B 108.3 . . ?
C47 C48 C49 120.2(9) . . ?
C47 C48 H37 119.9 . . ?
C49 C48 H37 119.9 . . ?
C24 C23 C22 118.7(11) . . ?
C24 C23 H38 120.6 . . ?
C22 C23 H38 120.6 . . ?
C16 C15 C14 131.4(10) . . ?
C16 C15 H39 114.3 . . ?
C14 C15 H39 114.3 . . ?
C56 C57 C58 113.5(9) . . ?
C56 C57 H40A 108.9 . . ?
C58 C57 H40A 108.9 . . ?
C56 C57 H41B 108.9 . . ?
C58 C57 H41B 108.9 . . ?
H40A C57 H41B 107.7 . . ?
N5 C34 C37 108.5(10) . 3_565 ?
N5 C34 C35 103.4(10) . . ?
C37 C34 C35 110.8(10) 3_565 . ?
N5 C34 H42 111.3 . . ?
C37 C34 H42 111.3 3_565 . ?
C35 C34 H42 111.3 . . ?
C25 C26 C21 120.5(12) . . ?
C25 C26 H43 119.7 . . ?
C21 C26 H43 119.7 . . ?
C26 C25 C24 122.5(12) . . ?
C26 C25 H44 118.7 . . ?
C24 C25 H44 118.7 . . ?
C41 C46 C45 125.3(11) . . ?
C41 C46 H45 117.4 . . ?
C45 C46 H45 117.4 . . ?
O1 C61 H69A 109.5 . . ?
O1 C61 H69B 109.5 . . ?
H69A C61 H69B 109.5 . . ?
O1 C61 H69C 109.5 . . ?
H69A C61 H69C 109.5 . . ?
H69B C61 H69C 109.5 . . ?
C46 C45 C44 120.0(11) . . ?
C46 C45 H49 120.0 . . ?
C44 C45 H49 120.0 . . ?
C39 C40 C35 112.4(17) . 2_665 ?
C39 C40 H59A 109.1 . . ?
C35 C40 H59A 109.1 2_665 . ?
C39 C40 H59B 109.1 . . ?
C35 C40 H59B 109.1 2_665 . ?
H59A C40 H59B 107.9 . . ?
C39 C38 C37 112.7(14) . . ?
C39 C38 H52 123.7 . . ?
C37 C38 H52 123.7 . . ?
C34 C35 C40 99.8(13) . 3_565 ?
C34 C35 H53A 111.8 . . ?
C40 C35 H53A 111.8 3_565 . ?
C34 C35 H54B 111.8 . . ?
C40 C35 H54B 111.8 3_565 . ?
H53A C35 H54B 109.5 . . ?
C41 C42 C43 123.0(12) . . ?
C41 C42 H55 118.5 . . ?
C43 C42 H55 118.5 . . ?
C40 C39 C38 103.6(14) . . ?
C40 C39 H60A 111.0 . . ?
C38 C39 H60A 111.0 . . ?
C40 C39 H61B 111.0 . . ?
C38 C39 H61B 111.0 . . ?
H60A C39 H61B 109.0 . . ?
C44 C43 C42 123.4(13) . . ?
C44 C43 H62 118.3 . . ?
C42 C43 H62 118.3 . . ?

loop_
_geom_bond_atom_site_label_1
_geom_bond_atom_site_label_2
_geom_bond_distance
_geom_bond_site_symmetry_2
_geom_bond_publ_flag
Zn N3 2.036(7) . ?
Zn N1 2.074(7) . ?
Zn N2 2.083(7) . ?
Zn N4 2.084(7) . ?
Zn O1 2.151(6) . ?
N8 C60 1.235(12) . ?
N8 C59 1.448(10) . ?
N7 C53 1.217(11) . ?
N7 C54 1.450(11) . ?
N4 C14 1.335(12) . ?
N4 C11 1.374(10) . ?
N1 C4 1.346(13) . ?
N1 C1 1.349(10) . ?
N3 C9 1.347(10) . ?
N3 C6 1.348(12) . ?
C54 C55 1.524(13) . ?
C54 C59 1.536(12) . ?
C54 H1 0.9800 . ?
C53 C51 1.491(13) . ?
C53 H2 0.9300 . ?
N5 C33 1.256(13) . ?
N5 C34 1.474(16) . ?
N2 C16 1.360(12) . ?
N2 C19 1.384(11) . ?
C2 C3 1.322(15) . ?
C2 C1 1.449(14) . ?
C2 H3 0.9300 . ?
O1 C61 1.237(12) . ?
O1 H4 0.9300 . ?
C51 C50 1.377(13) . ?
C51 C52 1.395(12) . ?
C6 C5 1.395(13) . ?
C6 C7 1.476(13) . ?
C29 C30 1.374(14) . ?
C29 C28 1.397(13) . ?
C29 C36 1.460(14) . ?
C1 C20 1.385(14) . ?
C59 C58 1.502(12) . ?
C59 H5 0.9800 . ?
C28 C27 1.350(15) . ?
C28 H10 0.9300 . ?
C52 C47 1.326(13) . ?
C52 H7 0.9300 . ?
C19 C20 1.398(14) . ?
C19 C18 1.436(15) . ?
C4 C5 1.388(14) . ?
C4 C3 1.454(14) . ?
C55 C56 1.588(17) . ?
C55 H8A 0.9700 . ?
C55 H9B 0.9700 . ?
C16 C15 1.345(14) . ?
C16 C17 1.399(15) . ?
C31 C30 1.373(14) . ?
C31 C32 1.373(14) . ?
C31 C33 1.506(16) . ?
C20 C21 1.489(13) . ?
C36 N6 1.239(13) . ?
C36 H10A 0.9300 . ?
C60 C49 1.498(13) 2_665 ?
C60 H11 0.9300 . ?
C24 C23 1.354(16) . ?
C24 C25 1.370(16) . ?
C24 C27 1.489(14) . ?
C14 C13 1.395(14) . ?
C14 C15 1.401(14) . ?
C17 C18 1.353(16) . ?
C17 H15 0.9300 . ?
C13 C12 1.296(15) . ?
C13 H16 0.9300 . ?
C10 C11 1.431(14) . ?
C10 C9 1.434(13) . ?
C10 C41 1.482(13) . ?
N6 C37 1.458(14) . ?
N6 H17 0.8600 . ?
C27 C32 1.422(15) . ?
C7 C8 1.367(14) . ?
C7 H18 0.9300 . ?
C30 H19 0.9300 . ?
C3 H20 0.9300 . ?
C9 C8 1.421(14) . ?
C12 C11 1.376(13) . ?
C12 H21 0.9300 . ?
C41 C46 1.319(14) . ?
C41 C42 1.353(16) . ?
C50 C49 1.388(13) . ?
C50 H22 0.9300 . ?
C58 C57 1.506(13) . ?
C58 H23A 0.9700 . ?
C58 H24B 0.9700 . ?
C22 C21 1.336(15) . ?
C22 C23 1.435(15) . ?
C22 H25 0.9300 . ?
C49 C48 1.408(12) . ?
C49 C60 1.498(13) 3_565 ?
C5 H26 0.9300 . ?
C44 C43 1.306(16) . ?
C44 C45 1.389(16) . ?
C44 C47 1.494(13) . ?
C32 H27 0.9300 . ?
C21 C26 1.425(16) . ?
C47 C48 1.373(13) . ?
C33 H28 0.9300 . ?
C8 H29 0.9300 . ?
C18 H30 0.9300 . ?
C37 C34 1.491(17) 2_665 ?
C37 C38 1.559(19) . ?
C37 H31 0.9800 . ?
C56 C57 1.458(18) . ?
C56 H47A 0.9700 . ?
C56 H72B 0.9700 . ?
C48 H37 0.9300 . ?
C23 H38 0.9300 . ?
C15 H39 0.9300 . ?
C57 H40A 0.9700 . ?
C57 H41B 0.9700 . ?
C34 C37 1.491(17) 3_565 ?
C34 C35 1.605(18) . ?
C34 H42 0.9800 . ?
C26 C25 1.358(15) . ?
C26 H43 0.9300 . ?
C25 H44 0.9300 . ?
C46 C45 1.387(15) . ?
C46 H45 0.9300 . ?
C61 H69A 0.9600 . ?
C61 H69B 0.9600 . ?
C61 H69C 0.9600 . ?
C45 H49 0.9300 . ?
C40 C39 1.46(2) . ?
C40 C35 1.63(3) 2_665 ?
C40 H59A 0.9700 . ?
C40 H59B 0.9700 . ?
C38 C39 1.50(2) . ?
C38 H52 0.9300 . ?
C35 C40 1.63(3) 3_565 ?
C35 H53A 0.9700 . ?
C35 H54B 0.9700 . ?
C42 C43 1.359(16) . ?
C42 H55 0.9300 . ?
C39 H60A 0.9700 . ?
C39 H61B 0.9700 . ?
C43 H62 0.9300 . ?

loop_
_geom_torsion_atom_site_label_1
_geom_torsion_atom_site_label_2
_geom_torsion_atom_site_label_3
_geom_torsion_atom_site_label_4
_geom_torsion
_geom_torsion_site_symmetry_1
_geom_torsion_site_symmetry_2
_geom_torsion_site_symmetry_3
_geom_torsion_site_symmetry_4
_geom_torsion_publ_flag
C53 N7 C54 C55 123.0(9) . . . . ?
C53 N7 C54 C59 -117.1(9) . . . . ?
C54 N7 C53 C51 177.4(8) . . . . ?
N7 C53 C51 C50 4.6(15) . . . . ?
N7 C53 C51 C52 -173.1(10) . . . . ?
C9 N3 C6 C5 -178.5(9) . . . . ?
Zn N3 C6 C5 -7.4(14) . . . . ?
C9 N3 C6 C7 1.7(10) . . . . ?
Zn N3 C6 C7 172.8(6) . . . . ?
C4 N1 C1 C20 174.6(9) . . . . ?
Zn N1 C1 C20 -15.0(13) . . . . ?
C4 N1 C1 C2 0.8(10) . . . . ?
Zn N1 C1 C2 171.2(6) . . . . ?
C3 C2 C1 N1 -3.9(11) . . . . ?
C3 C2 C1 C20 -177.7(9) . . . . ?
C60 N8 C59 C58 117.0(9) . . . . ?
C60 N8 C59 C54 -120.3(9) . . . . ?
N7 C54 C59 N8 60.7(9) . . . . ?
C55 C54 C59 N8 -179.6(7) . . . . ?
N7 C54 C59 C58 -176.1(7) . . . . ?
C55 C54 C59 C58 -56.5(10) . . . . ?
C30 C29 C28 C27 -0.5(15) . . . . ?
C36 C29 C28 C27 178.5(10) . . . . ?
C50 C51 C52 C47 0.1(16) . . . . ?
C53 C51 C52 C47 177.8(10) . . . . ?
C16 N2 C19 C20 179.0(9) . . . . ?
Zn N2 C19 C20 8.0(13) . . . . ?
C16 N2 C19 C18 -2.2(10) . . . . ?
Zn N2 C19 C18 -173.2(6) . . . . ?
C1 N1 C4 C5 -177.7(9) . . . . ?
Zn N1 C4 C5 11.3(13) . . . . ?
C1 N1 C4 C3 2.3(10) . . . . ?
Zn N1 C4 C3 -168.7(6) . . . . ?
N7 C54 C55 C56 176.4(9) . . . . ?
C59 C54 C55 C56 55.3(11) . . . . ?
C19 N2 C16 C15 179.3(9) . . . . ?
Zn N2 C16 C15 -9.6(13) . . . . ?
C19 N2 C16 C17 1.2(10) . . . . ?
Zn N2 C16 C17 172.3(6) . . . . ?
N1 C1 C20 C19 8.9(15) . . . . ?
C2 C1 C20 C19 -178.2(9) . . . . ?
N1 C1 C20 C21 -177.6(8) . . . . ?
C2 C1 C20 C21 -4.7(14) . . . . ?
N2 C19 C20 C1 -5.3(15) . . . . ?
C18 C19 C20 C1 176.0(9) . . . . ?
N2 C19 C20 C21 -179.3(8) . . . . ?
C18 C19 C20 C21 2.1(13) . . . . ?
C30 C29 C36 N6 -175.0(10) . . . . ?
C28 C29 C36 N6 6.0(16) . . . . ?
C59 N8 C60 C49 -179.0(8) . . . 2_665 ?
C11 N4 C14 C13 3.2(10) . . . . ?
Zn N4 C14 C13 -168.5(7) . . . . ?
C11 N4 C14 C15 -176.8(9) . . . . ?
Zn N4 C14 C15 11.4(13) . . . . ?
C15 C16 C17 C18 -177.7(10) . . . . ?
N2 C16 C17 C18 0.3(12) . . . . ?
N4 C14 C13 C12 -4.2(12) . . . . ?
C15 C14 C13 C12 175.8(10) . . . . ?
C29 C36 N6 C37 -179.9(9) . . . . ?
C29 C28 C27 C32 0.9(14) . . . . ?
C29 C28 C27 C24 175.6(10) . . . . ?
C23 C24 C27 C28 -29.7(17) . . . . ?
C25 C24 C27 C28 136.1(12) . . . . ?
C23 C24 C27 C32 145.0(11) . . . . ?
C25 C24 C27 C32 -49.2(15) . . . . ?
N3 C6 C7 C8 1.3(11) . . . . ?
C5 C6 C7 C8 -178.6(10) . . . . ?
C32 C31 C30 C29 0.3(17) . . . . ?
C33 C31 C30 C29 -176.4(11) . . . . ?
C28 C29 C30 C31 -0.1(16) . . . . ?
C36 C29 C30 C31 -179.2(10) . . . . ?
C1 C2 C3 C4 5.1(12) . . . . ?
N1 C4 C3 C2 -4.9(12) . . . . ?
C5 C4 C3 C2 175.1(10) . . . . ?
C6 N3 C9 C8 -4.0(11) . . . . ?
Zn N3 C9 C8 -174.7(7) . . . . ?
C6 N3 C9 C10 178.2(9) . . . . ?
Zn N3 C9 C10 7.5(13) . . . . ?
C11 C10 C9 N3 -1.3(14) . . . . ?
C41 C10 C9 N3 177.4(8) . . . . ?
C11 C10 C9 C8 -178.8(9) . . . . ?
C41 C10 C9 C8 -0.1(13) . . . . ?
C14 C13 C12 C11 3.4(12) . . . . ?
C11 C10 C41 C46 -87.2(12) . . . . ?
C9 C10 C41 C46 94.0(12) . . . . ?
C11 C10 C41 C42 86.7(13) . . . . ?
C9 C10 C41 C42 -92.1(14) . . . . ?
C52 C51 C50 C49 -2.3(14) . . . . ?
C53 C51 C50 C49 180.0(9) . . . . ?
N8 C59 C58 C57 -179.6(8) . . . . ?
C54 C59 C58 C57 57.2(10) . . . . ?
C51 C50 C49 C48 4.3(15) . . . . ?
C51 C50 C49 C60 -179.6(9) . . . 3_565 ?
N1 C4 C5 C6 2.7(16) . . . . ?
C3 C4 C5 C6 -177.4(10) . . . . ?
N3 C6 C5 C4 -5.0(16) . . . . ?
C7 C6 C5 C4 174.8(9) . . . . ?
C30 C31 C32 C27 0.1(17) . . . . ?
C33 C31 C32 C27 177.1(10) . . . . ?
C28 C27 C32 C31 -0.7(16) . . . . ?
C24 C27 C32 C31 -176.0(10) . . . . ?
C23 C22 C21 C26 -17.0(18) . . . . ?
C23 C22 C21 C20 176.4(11) . . . . ?
C1 C20 C21 C22 100.3(13) . . . . ?
C19 C20 C21 C22 -85.5(13) . . . . ?
C1 C20 C21 C26 -65.1(14) . . . . ?
C19 C20 C21 C26 109.0(12) . . . . ?
C51 C52 C47 C48 0.1(16) . . . . ?
C51 C52 C47 C44 -176.3(10) . . . . ?
C43 C44 C47 C52 28.4(17) . . . . ?
C45 C44 C47 C52 -169.9(11) . . . . ?
C43 C44 C47 C48 -147.7(13) . . . . ?
C45 C44 C47 C48 13.9(16) . . . . ?
C14 N4 C11 C12 -1.2(9) . . . . ?
Zn N4 C11 C12 170.7(6) . . . . ?
C14 N4 C11 C10 177.2(8) . . . . ?
Zn N4 C11 C10 -10.9(11) . . . . ?
C13 C12 C11 N4 -1.4(11) . . . . ?
C13 C12 C11 C10 -179.8(9) . . . . ?
C9 C10 C11 N4 3.3(13) . . . . ?
C41 C10 C11 N4 -175.5(7) . . . . ?
C9 C10 C11 C12 -178.6(9) . . . . ?
C41 C10 C11 C12 2.7(13) . . . . ?
C34 N5 C33 C31 178.1(11) . . . . ?
C30 C31 C33 N5 -1.0(19) . . . . ?
C32 C31 C33 N5 -177.8(11) . . . . ?
C6 C7 C8 C9 -3.6(11) . . . . ?
N3 C9 C8 C7 5.0(12) . . . . ?
C10 C9 C8 C7 -177.2(9) . . . . ?
C16 C17 C18 C19 -1.6(12) . . . . ?
N2 C19 C18 C17 2.3(11) . . . . ?
C20 C19 C18 C17 -178.8(9) . . . . ?
C36 N6 C37 C34 -137.0(11) . . . 2_665 ?
C36 N6 C37 C38 102.6(12) . . . . ?
C54 C55 C56 C57 -53.7(13) . . . . ?
C52 C47 C48 C49 2.0(15) . . . . ?
C44 C47 C48 C49 178.3(10) . . . . ?
C50 C49 C48 C47 -4.2(15) . . . . ?
C60 C49 C48 C47 179.7(9) 3_565 . . . ?
C25 C24 C23 C22 16.8(17) . . . . ?
C27 C24 C23 C22 -176.7(11) . . . . ?
C21 C22 C23 C24 -1(2) . . . . ?
N2 C16 C15 C14 -2.2(17) . . . . ?
C17 C16 C15 C14 175.4(11) . . . . ?
N4 C14 C15 C16 1.4(17) . . . . ?
C13 C14 C15 C16 -178.6(11) . . . . ?
C55 C56 C57 C58 52.9(14) . . . . ?
C59 C58 C57 C56 -57.3(13) . . . . ?
C33 N5 C34 C37 -113.4(12) . . . 3_565 ?
C33 N5 C34 C35 128.9(11) . . . . ?
C22 C21 C26 C25 19.1(17) . . . . ?
C20 C21 C26 C25 -174.3(11) . . . . ?
C21 C26 C25 C24 -3.6(19) . . . . ?
C23 C24 C25 C26 -14.9(18) . . . . ?
C27 C24 C25 C26 178.8(11) . . . . ?
C42 C41 C46 C45 6.1(18) . . . . ?
C10 C41 C46 C45 -179.4(12) . . . . ?
C41 C46 C45 C44 -3(2) . . . . ?
C43 C44 C45 C46 -12.0(18) . . . . ?
C47 C44 C45 C46 -175.5(11) . . . . ?
N6 C37 C38 C39 -174.8(11) . . . . ?
C34 C37 C38 C39 61.6(15) 2_665 . . . ?
N5 C34 C35 C40 177.7(12) . . . 3_565 ?
C37 C34 C35 C40 61.7(14) 3_565 . . 3_565 ?
C46 C41 C42 C43 5(2) . . . . ?
C10 C41 C42 C43 -169.6(13) . . . . ?
C35 C40 C39 C38 69(2) 2_665 . . . ?
C37 C38 C39 C40 -63.2(19) . . . . ?
C45 C44 C43 C42 24(2) . . . . ?
C47 C44 C43 C42 -173.1(14) . . . . ?
C41 C42 C43 C44 -22(3) . . . . ?
